data_7053803
loop_
_publ_author_name
'Faulmann, Christophe'
'Szil\'agyi, Petra \'A.'
'Jacob, Kane'
'Chahine, Joe'
'Valade, Lydie'

_publ_section_title
;
 Polymorphism and its effects on the magnetic behaviour of the
 [Fe(sal2-trien)][Ni(dmit)2] spin-crossover complex
;
_journal_issue 6
_journal_name_full 'New Journal of Chemistry'
_journal_page_first 1268
_journal_paper_doi 10.1039/b901779h
_journal_volume 33
_journal_year 2009
_chemical_formula_moiety 'C20 H24 Fe N4 O2, C6 Ni S10, C3 H6 O'
_chemical_formula_sum 'C29 H30 Fe N4 Ni O3 S10'
_chemical_formula_weight 917.73
_chemical_name_systematic
;
(N,N'-3,6-diazaoctane-1,8-diylbis(salicylidenealdiminato))-iron(iii)
bis(2-thioxo-1,3-dithiole-4,5-dithiolato)-nickel, acetone solvate
;
_space_group_IT_number 2
_symmetry_cell_setting triclinic
_symmetry_space_group_name_Hall '-P 1'
_symmetry_space_group_name_H-M 'P -1'
_atom_sites_solution_hydrogens geom
_atom_sites_solution_primary direct
_atom_sites_solution_secondary difmap
_audit_creation_method SHELXL-97
_cell_angle_alpha 111.183(16)
_cell_angle_beta 76.940(16)
_cell_angle_gamma 115.272(14)
_cell_formula_units_Z 2
_cell_length_a 11.9290(15)
_cell_length_b 12.0800(16)
_cell_length_c 16.541(2)
_cell_measurement_reflns_used 8000
_cell_measurement_temperature 293(2)
_cell_measurement_theta_max 24.8
_cell_measurement_theta_min 1.9
_cell_volume 2002.5(5)
_computing_cell_refinement 'IPDS software (Stoe, 1996)'
_computing_data_collection 'IPDS software (Stoe, 1996)'
_computing_data_reduction 'IPDS software (Stoe, 1996)'
_computing_molecular_graphics
;
Ortep-3 for Windows (Farrugia, 1997), Mercury (Bruno et al., 2002)
and Cameron (Watkin, 1993)
;
_computing_publication_material 'WinGX publication routines (Farrugia, 1999)'
_computing_structure_refinement 'SHELXL-97 (Sheldrick, 1997)'
_computing_structure_solution 'Sir97 (Altomare, 1999)'
_diffrn_ambient_temperature 293(2)
_diffrn_measured_fraction_theta_full 0.939
_diffrn_measured_fraction_theta_max 0.939
_diffrn_measurement_device_type 'STOE Imaging Plate Diffraction System'
_diffrn_measurement_method '\f scan '
_diffrn_radiation_monochromator graphite
_diffrn_radiation_source 'fine-focus sealed tube'
_diffrn_radiation_type MoK\a
_diffrn_radiation_wavelength 0.71069
_diffrn_reflns_av_R_equivalents 0.1113
_diffrn_reflns_av_sigmaI/netI 0.1052
_diffrn_reflns_limit_h_max 13
_diffrn_reflns_limit_h_min -13
_diffrn_reflns_limit_k_max 13
_diffrn_reflns_limit_k_min -13
_diffrn_reflns_limit_l_max 18
_diffrn_reflns_limit_l_min -18
_diffrn_reflns_number 16210
_diffrn_reflns_theta_full 24.12
_diffrn_reflns_theta_max 24.12
_diffrn_reflns_theta_min 1.89
_diffrn_standards_decay_% negligible
_exptl_absorpt_coefficient_mu 1.389
_exptl_absorpt_correction_T_max 0.757
_exptl_absorpt_correction_T_min 0.628
_exptl_absorpt_correction_type multi-scan
_exptl_absorpt_process_details
;
[c.f. r.h. blessing, acta cryst. (1995), a51, 33-38]
;
_exptl_crystal_colour black
_exptl_crystal_density_diffrn 1.522
_exptl_crystal_density_method 'not measured'
_exptl_crystal_description block
_exptl_crystal_F_000 940
_exptl_crystal_size_max 0.35
_exptl_crystal_size_mid 0.25
_exptl_crystal_size_min 0.20
_refine_diff_density_max 1.069
_refine_diff_density_min -0.374
_refine_diff_density_rms 0.113
_refine_ls_extinction_method none
_refine_ls_goodness_of_fit_ref 0.933
_refine_ls_hydrogen_treatment constr
_refine_ls_matrix_type full
_refine_ls_number_parameters 435
_refine_ls_number_reflns 5975
_refine_ls_number_restraints 0
_refine_ls_restrained_S_all 0.933
_refine_ls_R_factor_all 0.0837
_refine_ls_R_factor_gt 0.0515
_refine_ls_shift/su_max 0.000
_refine_ls_shift/su_mean 0.000
_refine_ls_structure_factor_coef Fsqd
_refine_ls_weighting_details 'calc w=1/[\s^2^(Fo^2^)+(0.0859P)^2^] where P=(Fo^2^+2Fc^2^)/3'
_refine_ls_weighting_scheme calc
_refine_ls_wR_factor_gt 0.1439
_refine_ls_wR_factor_ref 0.1535
_reflns_number_gt 3712
_reflns_number_total 5975
_reflns_threshold_expression >2sigma(I)
_cod_data_source_file b901779hsup1.cif
_cod_data_source_block t-1''
_cod_database_code 7053803

loop_
_symmetry_equiv_pos_as_xyz
'x, y, z'
'-x, -y, -z'

loop_
_atom_site_label
_atom_site_type_symbol
_atom_site_fract_x
_atom_site_fract_y
_atom_site_fract_z
_atom_site_U_iso_or_equiv
_atom_site_adp_type
_atom_site_occupancy
_atom_site_symmetry_multiplicity
_atom_site_calc_flag
_atom_site_refinement_flags
Fe1 Fe -0.02137(8) 0.63900(8) 0.31064(6) 0.0381(3) Uani 1 1 d .
N1 N -0.1258(4) 0.5417(5) 0.3893(4) 0.0466(15) Uani 1 1 d .
N2 N -0.1285(5) 0.4919(5) 0.2204(4) 0.0509(15) Uani 1 1 d .
HN2 H -0.0766 0.4694 0.1738 0.061 Uiso 1 1 calc R
N3 N -0.1370(5) 0.7219(6) 0.3129(4) 0.0543(16) Uani 1 1 d .
H3N H -0.1677 0.7465 0.3692 0.065 Uiso 1 1 calc R
N4 N 0.0831(5) 0.7354(5) 0.2323(3) 0.0446(14) Uani 1 1 d .
O1 O 0.0596(4) 0.7809(4) 0.4016(3) 0.0482(12) Uani 1 1 d .
O2 O 0.0851(4) 0.5540(4) 0.2965(3) 0.0452(12) Uani 1 1 d .
C1 C 0.0664(6) 0.7805(6) 0.4789(4) 0.0442(16) Uani 1 1 d .
C2 C 0.1494(7) 0.8892(7) 0.5321(5) 0.058(2) Uani 1 1 d .
H2 H 0.1983 0.9585 0.5109 0.070 Uiso 1 1 calc R
C3 C 0.1616(9) 0.8977(8) 0.6149(5) 0.072(2) Uani 1 1 d .
H3 H 0.2188 0.9719 0.6484 0.087 Uiso 1 1 calc R
C4 C 0.0918(9) 0.7996(9) 0.6487(5) 0.080(3) Uani 1 1 d .
H4 H 0.1013 0.8063 0.7048 0.096 Uiso 1 1 calc R
C5 C 0.0070(8) 0.6903(8) 0.5996(5) 0.070(2) Uani 1 1 d .
H5 H -0.0416 0.6236 0.6232 0.084 Uiso 1 1 calc R
C6 C -0.0081(6) 0.6771(7) 0.5133(4) 0.0463(17) Uani 1 1 d .
C7 C -0.1020(6) 0.5653(7) 0.4677(5) 0.0535(19) Uani 1 1 d .
H7 H -0.1502 0.5041 0.4961 0.064 Uiso 1 1 calc R
C8 C -0.2300(6) 0.4271(7) 0.3498(5) 0.064(2) Uani 1 1 d .
H8A H -0.3030 0.4473 0.3580 0.077 Uiso 1 1 calc R
H8B H -0.2496 0.3611 0.3768 0.077 Uiso 1 1 calc R
C9 C -0.1936(7) 0.3806(7) 0.2553(5) 0.067(2) Uani 1 1 d .
H9A H -0.1392 0.3356 0.2465 0.081 Uiso 1 1 calc R
H9B H -0.2671 0.3214 0.2246 0.081 Uiso 1 1 calc R
C10 C -0.2092(7) 0.5313(8) 0.1900(5) 0.072(2) Uani 1 1 d .
H10A H -0.2837 0.4573 0.1698 0.086 Uiso 1 1 calc R
H10B H -0.1656 0.5647 0.1416 0.086 Uiso 1 1 calc R
C11 C -0.2447(7) 0.6320(8) 0.2619(5) 0.070(2) Uani 1 1 d .
H11A H -0.2710 0.6783 0.2376 0.084 Uiso 1 1 calc R
H11B H -0.3137 0.5920 0.2993 0.084 Uiso 1 1 calc R
C12 C -0.0612(8) 0.8408(8) 0.2882(5) 0.064(2) Uani 1 1 d .
H12A H -0.0153 0.9073 0.3364 0.077 Uiso 1 1 calc R
H12B H -0.1147 0.8714 0.2733 0.077 Uiso 1 1 calc R
C13 C 0.0263(7) 0.8107(7) 0.2120(5) 0.061(2) Uani 1 1 d .
H13A H 0.0903 0.8892 0.2026 0.074 Uiso 1 1 calc R
H13B H -0.0178 0.7607 0.1600 0.074 Uiso 1 1 calc R
C14 C 0.1956(7) 0.7475(6) 0.2049(4) 0.0491(19) Uani 1 1 d .
H14 H 0.2391 0.8030 0.1715 0.059 Uiso 1 1 calc R
C15 C 0.2591(6) 0.6835(6) 0.2211(4) 0.0427(17) Uani 1 1 d .
C16 C 0.3839(6) 0.7136(8) 0.1889(5) 0.062(2) Uani 1 1 d .
H16 H 0.4215 0.7751 0.1596 0.075 Uiso 1 1 calc R
C17 C 0.4506(7) 0.6544(8) 0.1999(6) 0.071(2) Uani 1 1 d .
H17 H 0.5335 0.6751 0.1780 0.085 Uiso 1 1 calc R
C18 C 0.3961(6) 0.5627(8) 0.2439(6) 0.067(2) Uani 1 1 d .
H18 H 0.4425 0.5224 0.2515 0.081 Uiso 1 1 calc R
C19 C 0.2756(6) 0.5323(7) 0.2757(5) 0.057(2) Uani 1 1 d .
H19 H 0.2400 0.4702 0.3046 0.069 Uiso 1 1 calc R
C20 C 0.2032(6) 0.5916(6) 0.2665(4) 0.0430(17) Uani 1 1 d .
Ni1 Ni 0.46710(7) 0.18709(7) 0.10049(5) 0.0367(2) Uani 1 1 d .
S1 S 0.64316(15) 0.18978(17) 0.02945(11) 0.0446(4) Uani 1 1 d .
S2 S 0.47201(15) 0.08027(18) 0.17924(12) 0.0484(5) Uani 1 1 d .
S3 S 0.82145(15) 0.08022(17) 0.04196(11) 0.0456(4) Uani 1 1 d .
S4 S 0.66674(15) -0.01913(17) 0.18018(12) 0.0495(5) Uani 1 1 d .
S5 S 0.90636(18) -0.05451(19) 0.11883(14) 0.0602(5) Uani 1 1 d .
S6 S 0.47433(15) 0.30464(18) 0.02680(13) 0.0519(5) Uani 1 1 d .
S7 S 0.28065(14) 0.17047(17) 0.15885(11) 0.0434(4) Uani 1 1 d .
S8 S 0.28152(16) 0.38829(17) 0.00497(12) 0.0504(5) Uani 1 1 d .
S9 S 0.10014(15) 0.26163(17) 0.12243(11) 0.0441(4) Uani 1 1 d .
S10 S 0.03329(18) 0.3995(2) 0.03496(13) 0.0571(5) Uani 1 1 d .
C21 C 0.6822(5) 0.1064(6) 0.0751(4) 0.0358(15) Uani 1 1 d .
C22 C 0.6094(5) 0.0592(6) 0.1391(4) 0.0351(15) Uani 1 1 d .
C23 C 0.8033(6) -0.0011(6) 0.1140(4) 0.0401(15) Uani 1 1 d .
C24 C 0.2431(5) 0.2498(6) 0.1079(4) 0.0343(14) Uani 1 1 d .
C25 C 0.3284(5) 0.3080(6) 0.0507(4) 0.0406(16) Uani 1 1 d .
C26 C 0.1334(6) 0.3516(6) 0.0541(4) 0.0415(16) Uani 1 1 d .
C30 C 0.3000(10) 0.2470(13) 0.4447(7) 0.103(4) Uani 1 1 d .
C31 C 0.2156(10) 0.1303(11) 0.3923(8) 0.119(4) Uani 1 1 d .
H31A H 0.1582 0.0806 0.4290 0.179 Uiso 1 1 calc R
H31B H 0.2614 0.0819 0.3511 0.179 Uiso 1 1 calc R
H31C H 0.1705 0.1501 0.3618 0.179 Uiso 1 1 calc R
C32 C 0.3970(13) 0.3381(13) 0.3968(9) 0.179(7) Uani 1 1 d .
H52A H 0.3680 0.4018 0.3984 0.269 Uiso 1 1 calc R
H52B H 0.4110 0.2908 0.3374 0.269 Uiso 1 1 calc R
H52C H 0.4734 0.3794 0.4243 0.269 Uiso 1 1 calc R
O30 O 0.2950(8) 0.2786(11) 0.5230(5) 0.150(4) Uani 1 1 d .

loop_
_atom_site_aniso_label
_atom_site_aniso_U_11
_atom_site_aniso_U_22
_atom_site_aniso_U_33
_atom_site_aniso_U_23
_atom_site_aniso_U_13
_atom_site_aniso_U_12
Fe1 0.0370(5) 0.0427(5) 0.0354(5) 0.0135(4) 0.0004(4) 0.0161(4)
N1 0.033(3) 0.048(3) 0.051(4) 0.015(3) 0.010(3) 0.014(3)
N2 0.045(3) 0.057(4) 0.043(3) 0.006(3) -0.003(3) 0.021(3)
N3 0.065(4) 0.070(4) 0.039(3) 0.012(3) -0.001(3) 0.042(3)
N4 0.050(3) 0.043(3) 0.042(3) 0.016(3) -0.005(3) 0.015(3)
O1 0.061(3) 0.046(3) 0.039(3) 0.019(2) -0.012(2) 0.013(2)
O2 0.033(2) 0.046(3) 0.064(3) 0.032(2) 0.009(2) 0.015(2)
C1 0.054(4) 0.048(4) 0.038(4) 0.011(3) -0.008(3) 0.026(3)
C2 0.073(5) 0.054(4) 0.048(5) 0.011(4) -0.019(4) 0.022(4)
C3 0.103(7) 0.074(6) 0.051(5) 0.007(4) -0.030(5) 0.042(5)
C4 0.111(7) 0.095(7) 0.041(5) 0.017(5) -0.014(5) 0.045(6)
C5 0.087(6) 0.082(6) 0.057(5) 0.036(5) 0.011(5) 0.044(5)
C6 0.056(4) 0.057(4) 0.036(4) 0.020(3) 0.000(3) 0.027(4)
C7 0.050(4) 0.062(5) 0.048(5) 0.030(4) 0.018(4) 0.021(4)
C8 0.044(4) 0.068(5) 0.065(5) 0.024(4) 0.002(4) 0.007(4)
C9 0.055(5) 0.056(5) 0.071(6) 0.009(4) -0.010(4) 0.009(4)
C10 0.060(5) 0.084(6) 0.067(5) 0.007(5) -0.021(4) 0.028(5)
C11 0.061(5) 0.090(6) 0.067(6) 0.008(5) -0.019(4) 0.043(5)
C12 0.093(6) 0.071(5) 0.054(5) 0.016(4) -0.009(4) 0.055(5)
C13 0.081(5) 0.061(5) 0.067(5) 0.034(4) -0.013(4) 0.035(4)
C14 0.055(4) 0.047(4) 0.041(4) 0.021(3) -0.003(3) 0.009(4)
C15 0.036(3) 0.047(4) 0.041(4) 0.017(3) 0.001(3) 0.011(3)
C16 0.034(4) 0.071(5) 0.079(6) 0.036(5) 0.010(4) 0.012(4)
C17 0.035(4) 0.083(6) 0.086(6) 0.037(5) 0.016(4) 0.017(4)
C18 0.037(4) 0.081(6) 0.090(6) 0.030(5) 0.004(4) 0.029(4)
C19 0.045(4) 0.058(4) 0.080(6) 0.032(4) 0.001(4) 0.024(4)
C20 0.036(4) 0.044(4) 0.047(4) 0.016(3) -0.002(3) 0.011(3)
Ni1 0.0293(4) 0.0438(5) 0.0408(5) 0.0154(4) -0.0037(3) 0.0147(4)
S1 0.0409(9) 0.0621(11) 0.0444(10) 0.0253(9) 0.0032(7) 0.0278(8)
S2 0.0337(8) 0.0633(11) 0.0587(12) 0.0341(9) 0.0038(8) 0.0190(8)
S3 0.0449(9) 0.0619(11) 0.0440(10) 0.0199(9) 0.0013(8) 0.0323(8)
S4 0.0428(9) 0.0558(11) 0.0611(12) 0.0311(9) -0.0058(8) 0.0171(8)
S5 0.0684(12) 0.0712(12) 0.0670(13) 0.0235(11) -0.0072(10) 0.0474(11)
S6 0.0335(9) 0.0692(12) 0.0676(13) 0.0424(10) 0.0109(8) 0.0224(8)
S7 0.0349(8) 0.0589(10) 0.0488(10) 0.0303(9) 0.0034(7) 0.0210(8)
S8 0.0448(10) 0.0596(11) 0.0637(12) 0.0390(10) 0.0060(8) 0.0238(9)
S9 0.0364(8) 0.0610(11) 0.0502(10) 0.0290(9) 0.0052(7) 0.0270(8)
S10 0.0635(12) 0.0828(13) 0.0544(12) 0.0314(10) 0.0083(9) 0.0522(11)
C21 0.031(3) 0.040(3) 0.041(4) 0.013(3) -0.006(3) 0.016(3)
C22 0.029(3) 0.038(3) 0.039(4) 0.012(3) -0.007(3) 0.010(3)
C23 0.048(4) 0.039(3) 0.039(4) 0.007(3) -0.011(3) 0.021(3)
C24 0.027(3) 0.041(3) 0.040(4) 0.019(3) 0.001(3) 0.015(3)
C25 0.034(3) 0.040(3) 0.053(4) 0.023(3) -0.005(3) 0.011(3)
C26 0.047(4) 0.048(4) 0.039(4) 0.016(3) 0.000(3) 0.026(3)
C30 0.088(7) 0.155(11) 0.069(7) 0.036(7) 0.028(6) 0.065(7)
C31 0.114(9) 0.111(9) 0.105(9) 0.042(7) -0.014(7) 0.009(7)
C32 0.154(12) 0.152(13) 0.121(11) 0.018(10) 0.010(9) -0.013(10)
O30 0.135(7) 0.266(12) 0.060(5) 0.038(6) 0.024(4) 0.113(7)

loop_
_atom_type_symbol
_atom_type_description
_atom_type_scat_dispersion_real
_atom_type_scat_dispersion_imag
_atom_type_scat_source
C C 0.0033 0.0016 'International Tables Vol C Tables 4.2.6.8 and 6.1.1.4'
H H 0.0000 0.0000 'International Tables Vol C Tables 4.2.6.8 and 6.1.1.4'
N N 0.0061 0.0033 'International Tables Vol C Tables 4.2.6.8 and 6.1.1.4'
O O 0.0106 0.0060 'International Tables Vol C Tables 4.2.6.8 and 6.1.1.4'
S S 0.1246 0.1234 'International Tables Vol C Tables 4.2.6.8 and 6.1.1.4'
Fe Fe 0.3463 0.8444 'International Tables Vol C Tables 4.2.6.8 and 6.1.1.4'
Ni Ni 0.3393 1.1124 'International Tables Vol C Tables 4.2.6.8 and 6.1.1.4'

loop_
_geom_angle_atom_site_label_1
_geom_angle_atom_site_label_2
_geom_angle_atom_site_label_3
_geom_angle
O1 Fe1 O2 95.0(2)
O1 Fe1 N4 87.3(2)
O2 Fe1 N4 93.4(2)
O1 Fe1 N1 92.7(2)
O2 Fe1 N1 86.3(2)
N4 Fe1 N1 179.7(3)
O1 Fe1 N2 172.4(2)
O2 Fe1 N2 91.7(2)
N4 Fe1 N2 95.9(2)
N1 Fe1 N2 84.1(2)
O1 Fe1 N3 89.9(2)
O2 Fe1 N3 174.3(2)
N4 Fe1 N3 83.8(2)
N1 Fe1 N3 96.5(2)
N2 Fe1 N3 83.6(2)
C7 N1 C8 120.8(6)
C7 N1 Fe1 124.7(4)
C8 N1 Fe1 114.1(5)
C10 N2 C9 115.8(6)
C10 N2 Fe1 111.1(4)
C9 N2 Fe1 108.4(4)
C11 N3 C12 115.6(7)
C11 N3 Fe1 112.5(5)
C12 N3 Fe1 107.6(5)
C14 N4 C13 120.4(6)
C14 N4 Fe1 125.3(5)
C13 N4 Fe1 114.0(4)
C1 O1 Fe1 126.6(4)
C20 O2 Fe1 125.8(4)
O1 C1 C2 118.2(6)
O1 C1 C6 124.1(6)
C2 C1 C6 117.7(6)
C3 C2 C1 122.0(7)
C4 C3 C2 121.1(8)
C3 C4 C5 119.5(8)
C4 C5 C6 121.4(8)
C7 C6 C1 122.8(6)
C7 C6 C5 118.7(7)
C1 C6 C5 118.3(6)
N1 C7 C6 124.9(6)
N1 C8 C9 108.2(6)
N2 C9 C8 109.3(6)
N2 C10 C11 110.6(6)
N3 C11 C10 109.5(6)
N3 C12 C13 108.1(6)
C12 C13 N4 106.8(6)
N4 C14 C15 125.4(6)
C16 C15 C20 119.4(7)
C16 C15 C14 117.0(7)
C20 C15 C14 123.6(6)
C17 C16 C15 120.7(7)
C16 C17 C18 120.4(7)
C19 C18 C17 120.0(8)
C18 C19 C20 121.7(7)
O2 C20 C19 118.4(6)
O2 C20 C15 123.7(7)
C19 C20 C15 117.8(6)
S6 Ni1 S1 85.03(7)
S6 Ni1 S2 175.70(8)
S1 Ni1 S2 93.12(7)
S6 Ni1 S7 93.08(7)
S1 Ni1 S7 173.73(8)
S2 Ni1 S7 89.16(7)
C21 S1 Ni1 101.8(2)
C22 S2 Ni1 101.7(2)
C23 S3 C21 97.2(3)
C23 S4 C22 97.9(3)
C25 S6 Ni1 102.3(2)
C24 S7 Ni1 102.3(2)
C26 S8 C25 97.0(3)
C26 S9 C24 97.7(3)
C22 C21 S1 122.0(5)
C22 C21 S3 116.3(5)
S1 C21 S3 121.6(4)
C21 C22 S2 121.3(5)
C21 C22 S4 115.6(5)
S2 C22 S4 123.1(4)
S5 C23 S4 123.9(4)
S5 C23 S3 123.2(4)
S4 C23 S3 112.9(4)
C25 C24 S7 120.2(5)
C25 C24 S9 115.2(5)
S7 C24 S9 124.6(3)
C24 C25 S6 121.9(5)
C24 C25 S8 116.2(5)
S6 C25 S8 121.8(4)
S10 C26 S8 121.8(4)
S10 C26 S9 124.4(4)
S8 C26 S9 113.8(4)
O30 C30 C31 124.4(11)
O30 C30 C32 119.1(12)
C31 C30 C32 116.4(10)

loop_
_geom_bond_atom_site_label_1
_geom_bond_atom_site_label_2
_geom_bond_distance
Fe1 O1 1.874(4)
Fe1 O2 1.878(4)
Fe1 N4 1.927(5)
Fe1 N1 1.936(5)
Fe1 N2 2.006(5)
Fe1 N3 2.010(6)
N1 C7 1.293(9)
N1 C8 1.461(8)
N2 C10 1.480(10)
N2 C9 1.486(9)
N3 C11 1.476(9)
N3 C12 1.482(9)
N4 C14 1.278(8)
N4 C13 1.498(9)
O1 C1 1.301(8)
O2 C20 1.318(7)
C1 C2 1.388(9)
C1 C6 1.419(9)
C2 C3 1.373(10)
C3 C4 1.355(11)
C4 C5 1.372(11)
C5 C6 1.421(10)
C6 C7 1.415(10)
C8 C9 1.488(10)
C10 C11 1.496(11)
C12 C13 1.486(10)
C14 C15 1.409(10)
C15 C16 1.397(9)
C15 C20 1.409(9)
C16 C17 1.350(11)
C17 C18 1.390(11)
C18 C19 1.350(9)
C19 C20 1.397(10)
Ni1 S6 2.147(2)
Ni1 S1 2.1556(18)
Ni1 S2 2.163(2)
Ni1 S7 2.1697(18)
S1 C21 1.706(7)
S2 C22 1.713(6)
S3 C23 1.726(7)
S3 C21 1.752(6)
S4 C23 1.721(7)
S4 C22 1.747(7)
S5 C23 1.641(7)
S6 C25 1.711(6)
S7 C24 1.717(6)
S8 C26 1.709(6)
S8 C25 1.735(7)
S9 C26 1.713(7)
S9 C24 1.728(6)
S10 C26 1.660(7)
C21 C22 1.342(8)
C24 C25 1.364(8)
C30 O30 1.206(12)
C30 C31 1.432(14)
C30 C32 1.519(15)
